data_2217104
loop_
_publ_author_name
'Jin, Chuan-Ming'
'Li, Hao'
'Zhong, Zhen-Xing'
'Wu, Ling-Yan'

_publ_section_title
;
 1-(4-Methylphenyldiazoniumyl)-2-naphtholate
;
_journal_coeditor_code HJ2006
_journal_issue 1
_journal_name_full 'Acta Crystallographica Section E'
_journal_page_first o218
_journal_page_last o218
_journal_paper_doi 10.1107/S1600536807064549
_journal_volume 64
_journal_year 2008
_chemical_formula_iupac 'C17 H14 N2 O'
_chemical_formula_moiety 'C17 H14 N2 O'
_chemical_formula_sum 'C17 H14 N2 O'
_chemical_formula_weight 262.30
_chemical_melting_point 407
_chemical_name_systematic
;
-(4-Methylphenyldiazoniumyl)-2-naphtholate
;
_space_group_IT_number 14
_symmetry_cell_setting monoclinic
_symmetry_space_group_name_Hall '-P 2ybc'
_symmetry_space_group_name_H-M 'P 1 21/c 1'
_atom_sites_solution_hydrogens geom
_atom_sites_solution_primary direct
_atom_sites_solution_secondary difmap
_audit_creation_method SHELXL-97
_cell_angle_alpha 90.00
_cell_angle_beta 95.752(2)
_cell_angle_gamma 90.00
_cell_formula_units_Z 4
_cell_length_a 13.6740(4)
_cell_length_b 13.8000(4)
_cell_length_c 7.1430(2)
_cell_measurement_reflns_used 2246
_cell_measurement_temperature 293(2)
_cell_measurement_theta_max 23.37
_cell_measurement_theta_min 2.95
_cell_volume 1341.11(7)
_computing_cell_refinement 'SAINT-Plus (Bruker, 2001)'
_computing_data_collection 'SMART, (Bruker, 2001)'
_computing_data_reduction 'SAINT-Plus (Bruker, 2001)'
_computing_molecular_graphics 'SHELXTL (Bruker, 2001)'
_computing_publication_material 'SHELXTL (Bruker, 2001)'
_computing_structure_refinement 'SHELXL97 (Sheldrick, 1997)'
_computing_structure_solution 'SHELXS97 (Sheldrick, 1997)'
_diffrn_ambient_temperature 293(2)
_diffrn_measured_fraction_theta_full 0.997
_diffrn_measured_fraction_theta_max 0.997
_diffrn_measurement_device_type 'Bruker SMART Apex CCD area detector'
_diffrn_measurement_method 'phi and omega scans'
_diffrn_radiation_monochromator graphite
_diffrn_radiation_source 'fine-focus sealed tube'
_diffrn_radiation_type MoK\a
_diffrn_radiation_wavelength 0.71073
_diffrn_reflns_av_R_equivalents 0.0334
_diffrn_reflns_av_sigmaI/netI 0.0298
_diffrn_reflns_limit_h_max 17
_diffrn_reflns_limit_h_min -17
_diffrn_reflns_limit_k_max 16
_diffrn_reflns_limit_k_min -17
_diffrn_reflns_limit_l_max 9
_diffrn_reflns_limit_l_min -9
_diffrn_reflns_number 14681
_diffrn_reflns_theta_full 27.00
_diffrn_reflns_theta_max 27.00
_diffrn_reflns_theta_min 1.50
_diffrn_standards_decay_% 0
_diffrn_standards_number 0
_exptl_absorpt_coefficient_mu 0.082
_exptl_absorpt_correction_T_max 0.9918
_exptl_absorpt_correction_T_min 0.9837
_exptl_absorpt_correction_type multi-scan
_exptl_absorpt_process_details '(SADABS; Sheldrick, 1996)'
_exptl_crystal_colour red
_exptl_crystal_density_diffrn 1.299
_exptl_crystal_density_method 'not measured'
_exptl_crystal_description needle
_exptl_crystal_F_000 552
_exptl_crystal_size_max 0.20
_exptl_crystal_size_mid 0.10
_exptl_crystal_size_min 0.10
_refine_diff_density_max 0.180
_refine_diff_density_min -0.202
_refine_ls_extinction_method none
_refine_ls_goodness_of_fit_ref 1.037
_refine_ls_hydrogen_treatment mixed
_refine_ls_matrix_type full
_refine_ls_number_parameters 185
_refine_ls_number_reflns 2913
_refine_ls_number_restraints 0
_refine_ls_restrained_S_all 1.037
_refine_ls_R_factor_all 0.0903
_refine_ls_R_factor_gt 0.0531
_refine_ls_shift/su_max 0.000
_refine_ls_shift/su_mean 0.000
_refine_ls_structure_factor_coef Fsqd
_refine_ls_weighting_details 'calc w=1/[\s^2^(Fo^2^)+(0.0816P)^2^+0.0000P] where P=(Fo^2^+2Fc^2^)/3'
_refine_ls_weighting_scheme calc
_refine_ls_wR_factor_gt 0.1354
_refine_ls_wR_factor_ref 0.1490
_reflns_number_gt 1802
_reflns_number_total 2913
_reflns_threshold_expression 'I > 2\s(I)'
_cod_data_source_file hj2006.cif
_cod_data_source_block I
_cod_depositor_comments
;
The following automatic conversions were performed:
'_symmetry_cell_setting' value 'Monoclinic' changed to 'monoclinic'
according to '/home/saulius/struct/CIF-dictionaries/cif_core.dic'
dictionary named 'cif_core.dic' version 2.4.1 from 2010-06-29.

Automatic conversion script
Id: cif_fix_enum 1527 2010-12-29 10:47:43Z saulius 

The following automatic conversions were performed:

'_symmetry_cell_setting' value 'Monoclinic' changed to 'monoclinic'
according to /home/saulius/struct/CIF-dictionaries/cif_core.dic
dictionary named 'cif_core.dic' version 2.4.1 from 2010-06-29.

Automatic conversion script
Id: cif_fix_values 1715 2011-07-08 13:25:40Z adriana 
;
_cod_original_sg_symbol_Hall '-P 2yn'
_cod_original_sg_symbol_H-M P2(1)/c
_cod_database_code 2217104
_cod_database_fobs_code 2217104

loop_
_symmetry_equiv_pos_as_xyz
'x, y, z'
'-x, y+1/2, -z+1/2'
'-x, -y, -z'
'x, -y-1/2, z-1/2'

loop_
_atom_site_type_symbol
_atom_site_label
_atom_site_fract_x
_atom_site_fract_y
_atom_site_fract_z
_atom_site_U_iso_or_equiv
_atom_site_adp_type
_atom_site_calc_flag
_atom_site_refinement_flags
_atom_site_occupancy
C C1 0.75809(11) -0.03170(11) 0.1047(2) 0.0516(4) Uani d . 1
C C2 0.72115(12) -0.12434(12) 0.0942(3) 0.0649(5) Uani d . 1
H H2 0.6535 -0.1342 0.0835 0.078 Uiso calc R 1
C C3 0.78410(13) -0.20284(12) 0.0996(3) 0.0687(5) Uani d . 1
H H3 0.7580 -0.2651 0.0942 0.082 Uiso calc R 1
C C4 0.88439(12) -0.19111(12) 0.1126(2) 0.0574(4) Uani d . 1
C C5 0.91975(12) -0.09723(12) 0.1207(2) 0.0641(5) Uani d . 1
H H5 0.9873 -0.0872 0.1286 0.077 Uiso calc R 1
C C6 0.85837(11) -0.01801(12) 0.1176(2) 0.0611(5) Uani d . 1
H H6 0.8844 0.0443 0.1241 0.073 Uiso calc R 1
C C7 0.65467(11) 0.20510(11) 0.1130(2) 0.0508(4) Uani d . 1
C C8 0.55267(12) 0.18838(12) 0.1327(2) 0.0581(4) Uani d . 1
C C9 0.49147(13) 0.27144(14) 0.1539(2) 0.0689(5) Uani d . 1
H H9 0.4253 0.2625 0.1690 0.083 Uiso calc R 1
C C10 0.52800(13) 0.36158(13) 0.1524(2) 0.0689(5) Uani d . 1
H H10 0.4860 0.4135 0.1667 0.083 Uiso calc R 1
C C11 0.62899(12) 0.38124(11) 0.1296(2) 0.0580(4) Uani d . 1
C C12 0.66538(15) 0.47637(13) 0.1275(3) 0.0735(5) Uani d . 1
H H12 0.6234 0.5282 0.1419 0.088 Uiso calc R 1
C C13 0.76133(15) 0.49346(13) 0.1045(3) 0.0803(6) Uani d . 1
H H13 0.7848 0.5567 0.1042 0.096 Uiso calc R 1
C C14 0.82436(14) 0.41645(13) 0.0816(3) 0.0744(5) Uani d . 1
H H14 0.8898 0.4284 0.0642 0.089 Uiso calc R 1
C C15 0.79103(12) 0.32326(12) 0.0843(2) 0.0638(5) Uani d . 1
H H15 0.8343 0.2725 0.0696 0.077 Uiso calc R 1
C C16 0.69297(11) 0.30295(11) 0.1089(2) 0.0522(4) Uani d . 1
C C17 0.95297(13) -0.27743(13) 0.1212(3) 0.0742(5) Uani d . 1
H H17A 0.9433 -0.3159 0.2298 0.111 Uiso calc R 1
H H17B 1.0198 -0.2552 0.1295 0.111 Uiso calc R 1
H H17C 0.9393 -0.3159 0.0097 0.111 Uiso calc R 1
N N1 0.69010(9) 0.04469(9) 0.10377(18) 0.0561(4) Uani d . 1
H H1A 0.6116(12) 0.0421(10) 0.109(2) 0.067 Uiso d . 1
N N2 0.72155(9) 0.13342(9) 0.10388(17) 0.0531(4) Uani d . 1
O O1 0.51595(8) 0.10306(8) 0.13228(18) 0.0726(4) Uani d . 1

loop_
_atom_site_aniso_label
_atom_site_aniso_U_11
_atom_site_aniso_U_22
_atom_site_aniso_U_33
_atom_site_aniso_U_12
_atom_site_aniso_U_13
_atom_site_aniso_U_23
C1 0.0530(9) 0.0517(9) 0.0499(9) 0.0026(7) 0.0044(7) 0.0032(7)
C2 0.0512(9) 0.0586(11) 0.0846(13) -0.0007(8) 0.0055(8) 0.0000(9)
C3 0.0636(11) 0.0507(10) 0.0915(14) -0.0012(8) 0.0071(9) -0.0010(9)
C4 0.0636(11) 0.0586(11) 0.0506(10) 0.0090(8) 0.0090(7) 0.0010(7)
C5 0.0497(9) 0.0699(12) 0.0732(12) 0.0028(8) 0.0089(8) 0.0042(9)
C6 0.0538(9) 0.0549(10) 0.0749(12) -0.0034(8) 0.0084(8) 0.0030(8)
C7 0.0528(9) 0.0539(10) 0.0449(9) 0.0069(7) 0.0005(7) 0.0001(7)
C8 0.0580(10) 0.0647(11) 0.0511(10) 0.0056(8) 0.0030(7) 0.0014(8)
C9 0.0545(10) 0.0796(13) 0.0727(12) 0.0137(9) 0.0069(8) -0.0056(9)
C10 0.0704(12) 0.0710(12) 0.0646(12) 0.0213(9) 0.0029(9) -0.0069(9)
C11 0.0690(11) 0.0560(10) 0.0471(9) 0.0095(8) -0.0028(7) -0.0016(7)
C12 0.0913(14) 0.0554(11) 0.0708(12) 0.0138(10) -0.0060(10) -0.0029(9)
C13 0.0980(15) 0.0557(12) 0.0844(14) -0.0077(10) -0.0045(11) 0.0005(9)
C14 0.0726(12) 0.0633(12) 0.0858(13) -0.0067(9) 0.0014(9) 0.0053(10)
C15 0.0634(11) 0.0575(11) 0.0697(12) 0.0017(8) 0.0022(8) 0.0010(8)
C16 0.0571(10) 0.0551(10) 0.0430(8) 0.0065(7) -0.0020(7) 0.0000(7)
C17 0.0766(12) 0.0733(12) 0.0735(12) 0.0201(9) 0.0111(9) -0.0002(9)
N1 0.0504(8) 0.0528(9) 0.0650(9) 0.0024(6) 0.0056(6) 0.0043(6)
N2 0.0571(8) 0.0510(8) 0.0507(8) 0.0023(6) 0.0034(6) 0.0015(6)
O1 0.0574(7) 0.0664(8) 0.0945(10) -0.0048(6) 0.0099(6) 0.0028(6)

loop_
_atom_type_symbol
_atom_type_description
_atom_type_scat_dispersion_real
_atom_type_scat_dispersion_imag
_atom_type_scat_source
C C 0.0033 0.0016 'International Tables Vol C Tables 4.2.6.8 and 6.1.1.4'
H H 0.0000 0.0000 'International Tables Vol C Tables 4.2.6.8 and 6.1.1.4'
N N 0.0061 0.0033 'International Tables Vol C Tables 4.2.6.8 and 6.1.1.4'
O O 0.0106 0.0060 'International Tables Vol C Tables 4.2.6.8 and 6.1.1.4'

loop_
_geom_angle_atom_site_label_1
_geom_angle_atom_site_label_2
_geom_angle_atom_site_label_3
_geom_angle
C2 C1 C6 119.29(14)
C2 C1 N1 117.28(14)
C6 C1 N1 123.43(14)
C1 C2 C3 120.22(15)
C1 C2 H2 119.9
C3 C2 H2 119.9
C4 C3 C2 121.60(15)
C4 C3 H3 119.2
C2 C3 H3 119.2
C3 C4 C5 117.10(14)
C3 C4 C17 121.33(15)
C5 C4 C17 121.56(15)
C6 C5 C4 122.24(15)
C6 C5 H5 118.9
C4 C5 H5 118.9
C5 C6 C1 119.54(15)
C5 C6 H6 120.2
C1 C6 H6 120.2
N2 C7 C8 123.75(14)
N2 C7 C16 115.64(13)
C8 C7 C16 120.57(14)
O1 C8 C7 122.20(14)
O1 C8 C9 120.12(15)
C7 C8 C9 117.68(15)
C10 C9 C8 121.20(16)
C10 C9 H9 119.4
C8 C9 H9 119.4
C9 C10 C11 122.74(15)
C9 C10 H10 118.6
C11 C10 H10 118.6
C12 C11 C16 119.45(16)
C12 C11 C10 121.66(15)
C16 C11 C10 118.89(15)
C13 C12 C11 120.72(17)
C13 C12 H12 119.6
C11 C12 H12 119.6
C12 C13 C14 119.98(17)
C12 C13 H13 120.0
C14 C13 H13 120.0
C15 C14 C13 120.49(18)
C15 C14 H14 119.8
C13 C14 H14 119.8
C14 C15 C16 121.10(16)
C14 C15 H15 119.5
C16 C15 H15 119.5
C15 C16 C11 118.26(15)
C15 C16 C7 122.84(14)
C11 C16 C7 118.90(14)
C4 C17 H17A 109.5
C4 C17 H17B 109.5
H17A C17 H17B 109.5
C4 C17 H17C 109.5
H17A C17 H17C 109.5
H17B C17 H17C 109.5
N2 N1 C1 119.26(13)
N2 N1 H1A 111.2(8)
C1 N1 H1A 129.5(8)
N1 N2 C7 117.67(13)

loop_
_geom_bond_atom_site_label_1
_geom_bond_atom_site_label_2
_geom_bond_distance
C1 C2 1.374(2)
C1 C6 1.378(2)
C1 N1 1.4051(19)
C2 C3 1.382(2)
C2 H2 0.9300
C3 C4 1.375(2)
C3 H3 0.9300
C4 C5 1.382(2)
C4 C17 1.513(2)
C5 C6 1.377(2)
C5 H5 0.9300
C6 H6 0.9300
C7 N2 1.3531(18)
C7 C8 1.435(2)
C7 C16 1.450(2)
C8 O1 1.2799(18)
C8 C9 1.436(2)
C9 C10 1.341(2)
C9 H9 0.9300
C10 C11 1.432(2)
C10 H10 0.9300
C11 C12 1.405(2)
C11 C16 1.407(2)
C12 C13 1.359(3)
C12 H12 0.9300
C13 C14 1.388(3)
C13 H13 0.9300
C14 C15 1.365(2)
C14 H14 0.9300
C15 C16 1.398(2)
C15 H15 0.9300
C17 H17A 0.9600
C17 H17B 0.9600
C17 H17C 0.9600
N1 N2 1.2978(16)
N1 H1A 1.078(16)

loop_
_geom_hbond_atom_site_label_D
_geom_hbond_atom_site_label_H
_geom_hbond_atom_site_label_A
_geom_hbond_distance_DH
_geom_hbond_distance_HA
_geom_hbond_distance_DA
_geom_hbond_angle_DHA
N1 H1A O1 1.078(16) 1.578(16) 2.5414(16) 145.5(12)

loop_
_geom_torsion_atom_site_label_1
_geom_torsion_atom_site_label_2
_geom_torsion_atom_site_label_3
_geom_torsion_atom_site_label_4
_geom_torsion
C6 C1 C2 C3 1.0(3)
N1 C1 C2 C3 -178.25(14)
C1 C2 C3 C4 -1.0(3)
C2 C3 C4 C5 0.2(3)
C2 C3 C4 C17 179.13(15)
C3 C4 C5 C6 0.5(3)
C17 C4 C5 C6 -178.43(15)
C4 C5 C6 C1 -0.4(3)
C2 C1 C6 C5 -0.3(2)
N1 C1 C6 C5 178.88(14)
N2 C7 C8 O1 -4.1(2)
C16 C7 C8 O1 178.26(13)
N2 C7 C8 C9 175.69(14)
C16 C7 C8 C9 -1.9(2)
O1 C8 C9 C10 -179.15(15)
C7 C8 C9 C10 1.0(2)
C8 C9 C10 C11 0.1(3)
C9 C10 C11 C12 179.64(16)
C9 C10 C11 C16 -0.3(2)
C16 C11 C12 C13 0.4(3)
C10 C11 C12 C13 -179.58(17)
C11 C12 C13 C14 0.4(3)
C12 C13 C14 C15 -0.9(3)
C13 C14 C15 C16 0.4(3)
C14 C15 C16 C11 0.4(2)
C14 C15 C16 C7 -179.87(15)
C12 C11 C16 C15 -0.8(2)
C10 C11 C16 C15 179.18(14)
C12 C11 C16 C7 179.46(14)
C10 C11 C16 C7 -0.6(2)
N2 C7 C16 C15 4.2(2)
C8 C7 C16 C15 -178.03(14)
N2 C7 C16 C11 -176.08(12)
C8 C7 C16 C11 1.7(2)
C2 C1 N1 N2 -176.56(13)
C6 C1 N1 N2 4.2(2)
C1 N1 N2 C7 -176.60(12)
C8 C7 N2 N1 3.5(2)
C16 C7 N2 N1 -178.79(12)

loop_
_cod_related_entry_id
_cod_related_entry_database
_cod_related_entry_code
1 ChemSpider 4522918
